data_9011338
loop_
_publ_author_name
'Boysen, H.'
'Lerch, M.'
'Stys, A.'
'Senyshyn, A.'

_publ_section_title
;
 Structure and oxygen mobility in mayenite (Ca12Al14O33): a high-temperature
 neutron powder diffraction study
 Sample: T = 1223 K
;
_journal_issue 5
_journal_name_full 'Acta Crystallographica, Section B'
_journal_page_first 675
_journal_page_last 682
_journal_paper_doi 10.1107/S0108768107030005
_journal_volume 63
_journal_year 2007
_chemical_compound_source Synthetic
_chemical_formula_sum 'Al7 Ca6 O16.348'
_chemical_name_mineral Mayenite
_space_group_IT_number 220
_symmetry_space_group_name_Hall 'I -4bd 2c 3'
_symmetry_space_group_name_H-M 'I -4 3 d'
_cell_angle_alpha 90
_cell_angle_beta 90
_cell_angle_gamma 90
_cell_length_a 12.0449
_cell_length_b 12.0449
_cell_length_c 12.0449
_cell_formula_units_Z 4
_cell_volume 1747.469
_database_code_amcsd 0009966
_diffrn_ambient_temperature 1223
_exptl_crystal_density_diffrn 2.626
_cod_original_formula_sum 'Ca6 Al7 O16.348'
_cod_database_code 9011338

loop_
_space_group_symop_operation_xyz
x,y,z
1/2+x,1/2+y,1/2+z
1/2-z,x,-y
-z,1/2+x,1/2-y
1/2-y,z,-x
-y,1/2+z,1/2-x
1/2-x,y,-z
-x,1/2+y,1/2-z
1/4+x,3/4-z,1/4-y
3/4+x,1/4-z,3/4-y
1/4+z,3/4-y,1/4-x
3/4+z,1/4-y,3/4-x
1/4+y,3/4-x,1/4-z
3/4+y,1/4-x,3/4-z
1/4+x,1/4+z,1/4+y
3/4+x,3/4+z,3/4+y
1/4+z,1/4+y,1/4+x
3/4+z,3/4+y,3/4+x
1/4+y,1/4+x,1/4+z
3/4+y,3/4+x,3/4+z
-z,1/2-x,y
1/2-z,-x,1/2+y
-y,1/2-z,x
1/2-y,-z,1/2+x
-x,1/2-y,z
1/2-x,-y,1/2+z
1/2+z,1/2-x,-y
+z,-x,1/2-y
1/2+y,1/2-z,-x
+y,-z,1/2-x
1/2+x,1/2-y,-z
+x,-y,1/2-z
3/4-x,3/4+z,1/4-y
1/4-x,1/4+z,3/4-y
3/4-z,3/4+y,1/4-x
1/4-z,1/4+y,3/4-x
3/4-y,3/4+x,1/4-z
1/4-y,1/4+x,3/4-z
3/4-x,1/4-z,1/4+y
1/4-x,3/4-z,3/4+y
3/4-z,1/4-y,1/4+x
1/4-z,3/4-y,3/4+x
3/4-y,1/4-x,1/4+z
1/4-y,3/4-x,3/4+z
z,x,y
1/2+z,1/2+x,1/2+y
y,z,x
1/2+y,1/2+z,1/2+x

loop_
_atom_site_aniso_label
_atom_site_aniso_U_11
_atom_site_aniso_U_22
_atom_site_aniso_U_33
_atom_site_aniso_U_12
_atom_site_aniso_U_13
_atom_site_aniso_U_23
Ca 0.05400 0.03900 0.03000 0.00000 0.00000 -0.00020
Al1 0.02000 0.02000 0.02000 -0.00240 -0.00240 -0.00240
Al2 0.01800 0.02410 0.02410 0.00000 0.00000 0.00000
O1 0.04000 0.03320 0.03570 0.02390 0.01460 0.00370
O2 0.03750 0.03750 0.03750 -0.01090 -0.01090 -0.01090

loop_
_atom_site_label
_atom_site_fract_x
_atom_site_fract_y
_atom_site_fract_z
_atom_site_occupancy
_atom_site_U_iso_or_equiv
Ca 0.14520 0.00000 0.25000 0.94200 0.04100
Ca* 0.21100 0.00000 0.25000 0.05800 0.01700
Al1 0.01850 0.01850 0.01850 1.00000 0.02000
Al2 0.87500 0.00000 0.25000 1.00000 0.02190
O1 0.78787 0.10043 0.30624 1.00000 0.03630
O2 -0.06386 -0.06386 -0.06386 1.00000 0.03750
O3 0.37500 0.00000 0.25000 0.11600 0.14000

loop_
_cod_related_entry_id
_cod_related_entry_database
_cod_related_entry_code
1 AMCSD 0009966
